data_7029441
loop_
_publ_author_name
'Wei, Xiao-Hua'
'Yang, Lin-Yan'
'Liao, Sheng-Yun'
'Zhang, Ming'
'Tian, Jin-Lei'
'Du, Pei-Yao'
'Gu, Wen'
'Liu, Xin'

_publ_section_title
;
 A series of rare earth complexes with novel non-interpenetrating 3D
 networks: synthesis, structures, magnetic and optical properties.
;
_journal_issue 15
_journal_name_full 'Dalton transactions (Cambridge, England : 2003)'
_journal_page_first 5793
_journal_page_last 5800
_journal_paper_doi 10.1039/c3dt53112k
_journal_volume 43
_journal_year 2014
_chemical_formula_sum 'C21 H13 Ho O9.5'
_chemical_formula_weight 588.23
_chemical_name_systematic
;
?
;
_space_group_IT_number 15
_symmetry_cell_setting monoclinic
_symmetry_space_group_name_Hall '-C 2yc'
_symmetry_space_group_name_H-M 'C 1 2/c 1'
_atom_sites_solution_hydrogens geom
_atom_sites_solution_primary direct
_atom_sites_solution_secondary difmap
_audit_creation_method SHELXL-97
_cell_angle_alpha 90.00
_cell_angle_beta 112.872(11)
_cell_angle_gamma 90.00
_cell_formula_units_Z 8
_cell_length_a 29.66(3)
_cell_length_b 9.249(8)
_cell_length_c 16.298(14)
_cell_measurement_reflns_used 5750
_cell_measurement_temperature 386(2)
_cell_measurement_theta_max 27.8
_cell_measurement_theta_min 1.5
_cell_volume 4119(7)
_computing_structure_refinement 'SHELXL-97 (Sheldrick, 1997)'
_computing_structure_solution 'SHELXS-97 (Sheldrick, 1990)'
_diffrn_ambient_temperature 386(2)
_diffrn_measured_fraction_theta_full 1.000
_diffrn_measured_fraction_theta_max 1.000
_diffrn_radiation_monochromator graphite
_diffrn_radiation_source 'fine-focus sealed tube'
_diffrn_radiation_type MoK\a
_diffrn_radiation_wavelength 0.71075
_diffrn_reflns_av_R_equivalents 0.0848
_diffrn_reflns_av_sigmaI/netI 0.0786
_diffrn_reflns_limit_h_max 35
_diffrn_reflns_limit_h_min -35
_diffrn_reflns_limit_k_max 10
_diffrn_reflns_limit_k_min -10
_diffrn_reflns_limit_l_max 19
_diffrn_reflns_limit_l_min -16
_diffrn_reflns_number 13528
_diffrn_reflns_theta_full 25.01
_diffrn_reflns_theta_max 25.01
_diffrn_reflns_theta_min 1.49
_exptl_absorpt_coefficient_mu 3.898
_exptl_absorpt_correction_T_max 1.000
_exptl_absorpt_correction_T_min 0.544
_exptl_absorpt_correction_type multi-scan
_exptl_crystal_colour Colorless
_exptl_crystal_density_diffrn 1.897
_exptl_crystal_density_method 'not measured'
_exptl_crystal_description Prism
_exptl_crystal_F_000 2272
_exptl_crystal_size_max 0.20
_exptl_crystal_size_mid 0.20
_exptl_crystal_size_min 0.20
_refine_diff_density_max 3.918
_refine_diff_density_min -2.307
_refine_diff_density_rms 0.268
_refine_ls_extinction_method none
_refine_ls_goodness_of_fit_ref 1.090
_refine_ls_hydrogen_treatment mixed
_refine_ls_matrix_type full
_refine_ls_number_parameters 289
_refine_ls_number_reflns 3634
_refine_ls_number_restraints 0
_refine_ls_restrained_S_all 1.090
_refine_ls_R_factor_all 0.1146
_refine_ls_R_factor_gt 0.0900
_refine_ls_shift/su_max 1.199
_refine_ls_shift/su_mean 0.004
_refine_ls_structure_factor_coef Fsqd
_refine_ls_weighting_details 'calc w=1/[\s^2^(Fo^2^)+(0.1598P)^2^+0.0000P] where P=(Fo^2^+2Fc^2^)/3'
_refine_ls_weighting_scheme calc
_refine_ls_wR_factor_gt 0.2465
_refine_ls_wR_factor_ref 0.2742
_reflns_number_gt 2625
_reflns_number_total 3634
_reflns_threshold_expression >2sigma(I)
_cod_data_source_file c3dt53112k.txt
_cod_data_source_block shelx2
_cod_depositor_comments
;
The following automatic conversions were performed:

'_exptl_absorpt_correction_type' value 'Multi-scan' changed to
'multi-scan' according to
/usr/data/users/saulius/crontab/automatic-downloads/current/RSC/lib/dictionaries/cif_core.dic
dictionary named 'cif_core.dic' version 2.4.2 from 2011-04-26.

Automatic conversion script
Id: cif_fix_values 2281 2013-09-26 08:29:07Z andrius 
;
_cod_original_cell_volume 4120(6)
_cod_original_sg_symbol_H-M C2/c
_cod_database_code 7029441

loop_
_symmetry_equiv_pos_as_xyz
'x, y, z'
'-x, y, -z+1/2'
'x+1/2, y+1/2, z'
'-x+1/2, y+1/2, -z+1/2'
'-x, -y, -z'
'x, -y, z-1/2'
'-x+1/2, -y+1/2, -z'
'x+1/2, -y+1/2, z-1/2'

loop_
_atom_site_label
_atom_site_type_symbol
_atom_site_fract_x
_atom_site_fract_y
_atom_site_fract_z
_atom_site_U_iso_or_equiv
_atom_site_adp_type
_atom_site_occupancy
_atom_site_symmetry_multiplicity
_atom_site_calc_flag
_atom_site_refinement_flags
O15 O 0.50387(19) 0.8945(5) 0.6428(4) 0.0078(12) Uani 1 1 d .
O5 O 0.4568(3) 0.0539(16) 0.8884(8) 0.101(5) Uani 1 1 d .
O6 O 0.4441(3) 0.2479(19) 0.9563(8) 0.109(5) Uani 1 1 d .
O2 O 0.0593(3) 0.4936(14) 0.4427(9) 0.095(4) Uani 1 1 d .
O1 O 0.0560(3) 0.3074(15) 0.5228(9) 0.100(5) Uani 1 1 d .
C1 C 0.0787(5) 0.3867(17) 0.4955(11) 0.075(5) Uani 1 1 d .
O7 O 0.4331(3) 0.7757(12) 0.7752(6) 0.064(3) Uani 1 1 d .
Ho1 Ho 0.50290(2) 0.83762(12) 0.59505(7) 0.0867(5) Uani 1 1 d .
O3 O 0.2295(2) 0.1408(7) 0.6717(5) 0.0359(16) Uani 1 1 d .
C4 C 0.3387(4) 0.6697(12) 0.6799(8) 0.043(3) Uani 1 1 d .
H4 H 0.3471 0.6923 0.7397 0.052 Uiso 1 1 calc R
C5 C 0.3776(4) 0.1606(15) 0.8305(8) 0.058(3) Uani 1 1 d .
C6 C 0.2333(4) 0.3385(10) 0.5769(7) 0.037(2) Uani 1 1 d .
H6 H 0.2668 0.3256 0.5938 0.044 Uiso 1 1 calc R
C7 C 0.2798(4) 0.1550(12) 0.7233(7) 0.036(2) Uani 1 1 d .
O4 O 0.2334(2) 0.5426(8) 0.4860(4) 0.0380(17) Uani 1 1 d .
C8 C 0.4245(4) 0.7413(14) 0.6968(9) 0.054(3) Uani 1 1 d .
C9 C 0.3077(4) 0.0337(11) 0.7249(7) 0.040(2) Uani 1 1 d .
H9 H 0.2938 -0.0476 0.6908 0.048 Uiso 1 1 calc R
O8 O 0.4537(3) 0.7375(12) 0.6572(6) 0.068(3) Uani 1 1 d .
C10 C 0.3744(4) 0.6850(12) 0.6424(8) 0.044(3) Uani 1 1 d .
C11 C 0.2805(4) 0.5815(11) 0.5404(6) 0.037(2) Uani 1 1 d .
C12 C 0.2916(4) 0.6220(11) 0.6302(7) 0.038(2) Uani 1 1 d .
H12 H 0.2681 0.6167 0.6547 0.046 Uiso 1 1 calc R
C13 C 0.1593(4) 0.4633(13) 0.4902(7) 0.045(3) Uani 1 1 d .
H13 H 0.1433 0.5367 0.4505 0.054 Uiso 1 1 calc R
C14 C 0.2072(3) 0.2481(10) 0.6102(6) 0.030(2) Uani 1 1 d .
C15 C 0.3596(4) 0.6495(13) 0.5514(8) 0.049(3) Uani 1 1 d .
H15 H 0.3816 0.6605 0.5239 0.059 Uiso 1 1 calc R
C16 C 0.1332(4) 0.3703(15) 0.5208(9) 0.060(4) Uani 1 1 d .
C17 C 0.2095(4) 0.4469(11) 0.5188(6) 0.036(2) Uani 1 1 d .
C18 C 0.3586(4) 0.0384(14) 0.7811(8) 0.054(3) Uani 1 1 d .
H18 H 0.3787 -0.0404 0.7842 0.064 Uiso 1 1 calc R
C20 C 0.1571(4) 0.2594(12) 0.5819(7) 0.040(2) Uani 1 1 d .
H20 H 0.1395 0.1958 0.6023 0.048 Uiso 1 1 calc R
C21 C 0.3492(4) 0.2776(14) 0.8269(7) 0.046(3) Uani 1 1 d .
H21 H 0.3630 0.3593 0.8606 0.056 Uiso 1 1 calc R
C22 C 0.2991(4) 0.2760(12) 0.7726(7) 0.039(2) Uani 1 1 d .
H22 H 0.2794 0.3555 0.7702 0.046 Uiso 1 1 calc R
C23 C 0.4299(5) 0.1529(18) 0.8956(9) 0.071(5) Uani 1 1 d .
C24 C 0.3140(4) 0.5998(13) 0.5033(7) 0.043(2) Uani 1 1 d .
H24 H 0.3054 0.5776 0.4435 0.052 Uiso 1 1 calc R
O11 O 0.5141(4) 0.5682(18) 0.5880(7) 0.102(4) Uani 1 1 d .

loop_
_atom_site_aniso_label
_atom_site_aniso_U_11
_atom_site_aniso_U_22
_atom_site_aniso_U_33
_atom_site_aniso_U_23
_atom_site_aniso_U_13
_atom_site_aniso_U_12
O15 0.000(3) 0.018(2) 0.003(2) 0.0014(19) -0.002(2) 0.0073(19)
O5 0.018(5) 0.152(11) 0.110(9) -0.058(8) 0.000(5) 0.003(6)
O6 0.010(4) 0.206(14) 0.095(8) -0.070(10) 0.004(5) -0.011(7)
O2 0.021(5) 0.133(10) 0.122(9) 0.052(8) 0.019(6) 0.005(5)
O1 0.014(4) 0.149(10) 0.121(9) 0.078(8) 0.008(5) 0.002(5)
C1 0.016(6) 0.093(10) 0.092(11) 0.045(9) -0.004(7) 0.011(7)
O7 0.023(4) 0.101(7) 0.055(6) -0.031(5) -0.001(4) 0.000(4)
Ho1 0.0134(4) 0.1375(9) 0.0913(8) 0.0574(6) 0.0011(4) -0.0002(4)
O3 0.008(3) 0.055(4) 0.040(4) 0.007(3) 0.004(3) 0.000(3)
C4 0.021(6) 0.060(6) 0.048(6) -0.013(5) 0.012(5) -0.007(5)
C5 0.013(6) 0.106(10) 0.046(7) -0.016(6) 0.004(5) -0.003(6)
C6 0.018(5) 0.050(5) 0.036(5) -0.011(4) 0.004(4) -0.004(4)
C7 0.011(5) 0.067(6) 0.033(5) 0.006(4) 0.009(4) -0.001(4)
O4 0.014(3) 0.063(4) 0.030(3) 0.007(3) 0.000(3) -0.011(3)
C8 0.014(5) 0.072(8) 0.070(9) 0.022(7) 0.009(6) 0.003(5)
C9 0.014(5) 0.049(6) 0.048(6) -0.004(4) 0.002(4) 0.006(4)
O8 0.021(4) 0.101(7) 0.063(6) 0.017(5) -0.004(4) -0.010(4)
C10 0.018(5) 0.062(7) 0.050(7) 0.009(5) 0.010(5) -0.003(5)
C11 0.020(5) 0.048(6) 0.032(5) 0.007(4) -0.001(4) -0.003(4)
C12 0.019(5) 0.053(6) 0.037(5) -0.005(4) 0.005(4) -0.007(4)
C13 0.017(5) 0.066(7) 0.045(6) 0.018(5) 0.003(5) 0.008(5)
C14 0.019(4) 0.042(5) 0.027(5) 0.000(4) 0.007(4) -0.005(4)
C15 0.025(6) 0.076(8) 0.046(6) 0.003(5) 0.013(5) -0.010(5)
C16 0.011(5) 0.084(9) 0.070(8) 0.021(7) -0.002(6) -0.005(5)
C17 0.020(5) 0.050(5) 0.032(5) -0.002(4) 0.003(4) -0.006(4)
C18 0.012(5) 0.076(8) 0.060(7) -0.016(6) 0.000(5) 0.000(5)
C20 0.017(5) 0.057(6) 0.041(6) 0.008(5) 0.005(4) 0.000(4)
C21 0.024(6) 0.072(7) 0.041(6) -0.016(5) 0.011(5) -0.019(6)
C22 0.017(5) 0.059(6) 0.037(5) -0.001(5) 0.007(4) 0.004(5)
C23 0.023(7) 0.121(12) 0.053(8) -0.041(8) -0.002(6) -0.016(7)
C24 0.028(5) 0.065(7) 0.039(6) 0.004(5) 0.015(5) 0.001(5)
O11 0.059(7) 0.153(12) 0.083(8) 0.002(7) 0.017(6) 0.016(8)

loop_
_atom_type_symbol
_atom_type_description
_atom_type_scat_dispersion_real
_atom_type_scat_dispersion_imag
_atom_type_scat_source
C C 0.0033 0.0016 'International Tables Vol C Tables 4.2.6.8 and 6.1.1.4'
H H 0.0000 0.0000 'International Tables Vol C Tables 4.2.6.8 and 6.1.1.4'
Ho Ho -0.2175 4.6783 'International Tables Vol C Tables 4.2.6.8 and 6.1.1.4'
O O 0.0106 0.0060 'International Tables Vol C Tables 4.2.6.8 and 6.1.1.4'

loop_
_geom_angle_atom_site_label_1
_geom_angle_atom_site_label_2
_geom_angle_atom_site_label_3
_geom_angle
_geom_angle_site_symmetry_1
_geom_angle_site_symmetry_3
C23 O5 Ho1 162.1(14) . 2_646
C23 O6 Ho1 114.1(13) . 6_566
C1 O2 Ho1 143.0(11) . 7_566
C1 O1 Ho1 135.1(14) . 3_445
O1 C1 O2 123.3(13) . .
O1 C1 C16 122.4(11) . .
O2 C1 C16 114.3(13) . .
C8 O7 Ho1 140.8(8) . 2_656
O8 Ho1 O5 134.4(5) . 2_666
O8 Ho1 O7 86.1(3) . 2_656
O5 Ho1 O7 84.4(4) 2_666 2_656
O8 Ho1 O2 79.0(4) . 7_566
O5 Ho1 O2 76.6(4) 2_666 7_566
O7 Ho1 O2 134.6(5) 2_656 7_566
O8 Ho1 O1 149.0(5) . 3
O5 Ho1 O1 74.9(5) 2_666 3
O7 Ho1 O1 87.5(4) 2_656 3
O2 Ho1 O1 125.1(4) 7_566 3
O8 Ho1 O6 85.9(4) . 6_565
O5 Ho1 O6 123.7(4) 2_666 6_565
O7 Ho1 O6 145.7(5) 2_656 6_565
O2 Ho1 O6 76.0(5) 7_566 6_565
O1 Ho1 O6 82.5(4) 3 6_565
O8 Ho1 O11 74.7(4) . .
O5 Ho1 O11 142.7(4) 2_666 .
O7 Ho1 O11 73.7(4) 2_656 .
O2 Ho1 O11 139.5(4) 7_566 .
O1 Ho1 O11 74.4(5) 3 .
O6 Ho1 O11 72.0(5) 6_565 .
C14 O3 C7 117.7(8) . .
C12 C4 C10 122.0(11) . .
C21 C5 C18 121.6(11) . .
C21 C5 C23 121.4(12) . .
C18 C5 C23 116.7(12) . .
C17 C6 C14 119.7(10) . .
C22 C7 C9 122.8(10) . .
C22 C7 O3 122.1(10) . .
C9 C7 O3 114.9(9) . .
C17 O4 C11 117.8(7) . .
O7 C8 O8 128.6(11) . .
O7 C8 C10 117.3(12) . .
O8 C8 C10 114.0(12) . .
C7 C9 C18 117.4(10) . .
C8 O8 Ho1 154.3(10) . .
C15 C10 C4 116.6(10) . .
C15 C10 C8 122.5(11) . .
C4 C10 C8 120.9(11) . .
C24 C11 O4 118.7(9) . .
C24 C11 C12 120.6(9) . .
O4 C11 C12 120.1(10) . .
C4 C12 C11 117.7(11) . .
C16 C13 C17 119.5(10) . .
C20 C14 O3 116.6(8) . .
C20 C14 C6 121.1(9) . .
O3 C14 C6 122.2(9) . .
C24 C15 C10 121.4(12) . .
C13 C16 C20 120.8(11) . .
C13 C16 C1 122.1(11) . .
C20 C16 C1 117.1(11) . .
O4 C17 C6 122.5(9) . .
O4 C17 C13 116.7(9) . .
C6 C17 C13 120.7(10) . .
C5 C18 C9 119.4(11) . .
C14 C20 C16 118.1(10) . .
C5 C21 C22 120.4(11) . .
C7 C22 C21 118.5(10) . .
O5 C23 O6 123.5(13) . .
O5 C23 C5 119.4(11) . .
O6 C23 C5 117.1(14) . .
C15 C24 C11 121.6(11) . .

loop_
_geom_bond_atom_site_label_1
_geom_bond_atom_site_label_2
_geom_bond_distance
_geom_bond_site_symmetry_2
O5 C23 1.249(19) .
O5 Ho1 2.292(14) 2_646
O6 C23 1.267(18) .
O6 Ho1 2.391(14) 6_566
O2 C1 1.291(16) .
O2 Ho1 2.310(11) 7_566
O1 C1 1.193(18) .
O1 Ho1 2.320(14) 3_445
C1 C16 1.512(17) .
O7 C8 1.243(17) .
O7 Ho1 2.299(8) 2_656
Ho1 O8 2.271(10) .
Ho1 O5 2.292(14) 2_666
Ho1 O7 2.299(8) 2_656
Ho1 O2 2.310(11) 7_566
Ho1 O1 2.320(14) 3
Ho1 O6 2.391(14) 6_565
Ho1 O11 2.523(16) .
O3 C14 1.383(11) .
O3 C7 1.405(11) .
C4 C12 1.385(15) .
C4 C10 1.424(17) .
C5 C21 1.359(18) .
C5 C18 1.375(17) .
C5 C23 1.504(17) .
C6 C17 1.371(14) .
C6 C14 1.386(15) .
C7 C22 1.367(16) .
C7 C9 1.387(15) .
O4 C17 1.366(13) .
O4 C11 1.381(11) .
C8 O8 1.268(16) .
C8 C10 1.496(15) .
C9 C18 1.430(13) .
C10 C15 1.412(17) .
C11 C24 1.358(16) .
C11 C12 1.420(15) .
C13 C16 1.374(18) .
C13 C17 1.386(14) .
C14 C20 1.378(14) .
C15 C24 1.353(16) .
C16 C20 1.413(16) .
C21 C22 1.404(14) .
